data_7134859
loop_
_publ_author_name
'Yang, Wenyan'
'Li, Lele'
'Xue, Xinlei'
'Deng, Shengyong'
'Wei, Peifa'

_publ_section_title
;
 Positional isomerism-directed formation of hydrogen-bonded organic
 frameworks with distinct single-crystal transformation pathways.
;
_journal_issue 70
_journal_name_full 'Chemical communications (Cambridge, England)'
_journal_page_first 13113
_journal_page_last 13116
_journal_paper_doi 10.1039/d5cc03678j
_journal_volume 61
_journal_year 2025
_chemical_formula_moiety 'C54 H50 N2, C4 H8 O2'
_chemical_formula_sum 'C58 H58 N2 O2'
_chemical_formula_weight 815.06
_space_group_crystal_system triclinic
_space_group_IT_number 2
_space_group_name_Hall '-P 1'
_space_group_name_H-M_alt 'P -1'
_atom_sites_solution_hydrogens mixed
_audit_creation_date 2025-07-22
_audit_creation_method
;
Olex2 1.5
(compiled 2022.04.07 svn.rca3783a0 for OlexSys, GUI svn.r6498)
;
_audit_update_record
;
2025-07-22 deposited with the CCDC.	2025-07-28 downloaded from the CCDC.
;
_cell_angle_alpha 75.227(5)
_cell_angle_beta 89.808(6)
_cell_angle_gamma 72.190(6)
_cell_formula_units_Z 2
_cell_length_a 9.7222(8)
_cell_length_b 15.4668(9)
_cell_length_c 16.2481(10)
_cell_measurement_reflns_used 5017
_cell_measurement_temperature 195(100)
_cell_measurement_theta_max 74.3550
_cell_measurement_theta_min 2.7890
_cell_volume 2241.9(3)
_computing_cell_refinement 'CrysAlisPro 1.171.43.143a (Rigaku OD, 2024)'
_computing_data_collection 'CrysAlisPro 1.171.43.143a (Rigaku OD, 2024)'
_computing_data_reduction 'CrysAlisPro 1.171.43.143a (Rigaku OD, 2024)'
_computing_molecular_graphics 'Olex2 1.5 (Dolomanov et al., 2009)'
_computing_publication_material 'Olex2 1.5 (Dolomanov et al., 2009)'
_computing_structure_refinement 'SHELXL 2018/3 (Sheldrick, 2015)'
_computing_structure_solution 'SHELXT 2018/2 (Sheldrick, 2018)'
_diffrn_ambient_environment N~2~
_diffrn_ambient_temperature 195(100)
_diffrn_detector 'Hybrid Pixel Array Detector'
_diffrn_detector_area_resol_mean 10.0000
_diffrn_detector_type HyPix
_diffrn_measured_fraction_theta_full 0.981
_diffrn_measured_fraction_theta_max 0.874
_diffrn_measurement_details
;
List of Runs (angles in degrees, time in seconds):

  # Type    Start    End  Width  t~exp~   \w     \q     \k     \f   Frames
#--------------------------------------------------------------------------
  1  \w   -109.00 -42.00   0.50    0.80    --  -47.32 -70.00   5.00  134
  2  \w     -8.00  25.00   0.50    0.80    --  -47.32  70.00 137.00   66
  3  \w     50.00  75.00   0.50    0.80    --   47.32  70.00 137.00   50
  4  \w    -22.00  61.00   0.50    0.80    --   47.32 -70.00   5.00  166
  5  \w   -170.00 -87.00   0.50    4.00    -- -103.74 -70.00   5.00  166
  6  \w    -64.00 -37.00   0.50    4.00    -- -103.74  70.00 137.00   54
  7  \w     35.00  89.00   0.50    4.00    --  103.74 -70.00   5.00  108
  8  \w    145.00 170.00   0.50    4.00    --  103.74  70.00 137.00   50
  9  \w    -21.00  22.00   0.50    0.80    --  -47.32  19.00 -60.00   86
 10  \w    -22.00  22.00   0.50    0.80    --  -47.32  19.00 150.00   88
 11  \w   -168.00 -78.00   0.50    4.00    -- -103.74-125.00 -30.00  180
 12  \w    -60.00 -34.00   0.50    4.00    -- -103.74  57.00 -90.00   52
 13  \w    -60.00 -33.00   0.50    4.00    -- -103.74  57.00   0.00   54
 14  \w     41.00  66.00   0.50    4.00    --  103.74 -57.00  60.00   50
 15  \w     34.00  66.00   0.50    4.00    --  103.74 -57.00  30.00   64
 16  \w    113.00 174.00   0.50    4.00    --  103.74  38.00  30.00  122
 17  \w     32.00  59.00   0.50    4.00    --  103.74 -57.00-150.00   54
 18  \w     37.00  64.00   0.50    4.00    --  103.74 -57.00 150.00   54
 19  \w     85.00 169.00   0.50    4.00    --  103.74 125.00  60.00  168
 20  \w     36.00  68.00   0.50    4.00    --  103.74 -57.00-120.00   64
 21  \w     40.00  65.00   0.50    4.00    --  103.74 -57.00 -60.00   50
 22  \w    129.00 155.00   0.50    4.00    --  103.74  38.00  60.00   52
 23  \w     -2.00  52.00   0.50    0.80    --   48.32 -51.00-168.00  108
 24  \w    -23.00   6.00   0.50    0.80    --  -48.32  19.00  60.00   58
 25  \w    -88.00 -19.00   0.50    0.80    --  -48.32 125.00 120.00  138
 26  \w     93.00 119.00   0.50    0.80    --   48.32  38.00 -30.00   52
 27  \w     48.00  75.00   0.50    0.80    --   48.32  38.00 -30.00   54
 28  \w    -85.00 -58.00   0.50    4.00    -- -103.74 125.00 -90.00   54
 29  \w   -111.00 -86.00   0.50    4.00    -- -103.74 125.00   0.00   50
 30  \w    -65.00 -37.00   0.50    4.00    -- -103.74 132.00 -88.61   56
 31  \w   -108.00 -80.00   0.50    4.00    -- -103.74 113.00 140.52   56
 32  \w   -174.00-105.00   0.50    4.00    -- -103.74 -38.00-150.00  138
 33  \w   -165.00-139.00   0.50    4.00    -- -103.74 -19.00-120.00   52
 34  \w   -124.00 -98.00   0.50    4.00    -- -103.74 144.00 168.94   52
 35  \w   -122.00 -94.00   0.50    4.00    -- -103.74 139.00 -78.95   56
 36  \w   -157.00-131.00   0.50    4.00    -- -103.74-125.00   0.00   52
 37  \w   -125.00 -82.00   0.50    4.00    -- -103.74-125.00   0.00   86
 38  \w   -172.00-146.00   0.50    4.00    -- -103.74 -19.00  30.00   52
 39  \w   -123.00 -98.00   0.50    4.00    -- -103.74 -19.00  30.00   50
 40  \w     72.00 103.00   0.50    4.00    --  103.74 -99.00  60.00   62
 41  \w     41.00 105.00   0.50    4.00    --  103.74-125.00-120.00  128
 42  \w     50.00 105.00   0.50    4.00    --  103.74 -99.00   0.00  110
 43  \w     55.00  89.00   0.50    4.00    --  103.74 -99.00  30.00   68
 44  \w     54.00 105.00   0.50    4.00    --  103.74 -99.00-120.00  102
 45  \w     80.00 105.00   0.50    4.00    --  103.74 -99.00  90.00   50
 46  \w     32.00  63.00   0.50    4.00    --  103.74 -57.00 120.00   62
 47  \w     37.00  93.00   0.50    4.00    --  103.74 -99.00 -90.00  112
 48  \w     58.00 102.00   0.50    4.00    --  103.74 -99.00 150.00   88
 49  \w     55.00  82.00   0.50    4.00    --  103.74-125.00  30.00   54
 50  \w     34.00  81.00   0.50    4.00    --  103.74 -99.00-180.00   94
;
_diffrn_measurement_device 'four-circle diffractometer'
_diffrn_measurement_device_type 'XtaLAB Synergy R, HyPix'
_diffrn_measurement_method '\w scans'
_diffrn_orient_matrix_type 'CrysAlisPro convention (1999,Acta A55,543-557)'
_diffrn_orient_matrix_UB_11 -0.0375016000
_diffrn_orient_matrix_UB_12 -0.0069174000
_diffrn_orient_matrix_UB_13 0.0931733000
_diffrn_orient_matrix_UB_21 -0.0853402000
_diffrn_orient_matrix_UB_22 -0.0674890000
_diffrn_orient_matrix_UB_23 -0.0062528000
_diffrn_orient_matrix_UB_31 0.1385307000
_diffrn_orient_matrix_UB_32 -0.0847982000
_diffrn_orient_matrix_UB_33 0.0309882000
_diffrn_radiation_monochromator mirror
_diffrn_radiation_probe x-ray
_diffrn_radiation_type 'Cu K\a'
_diffrn_radiation_wavelength 1.54184
_diffrn_reflns_av_R_equivalents 0.1710
_diffrn_reflns_av_unetI/netI 0.1060
_diffrn_reflns_Laue_measured_fraction_full 0.981
_diffrn_reflns_Laue_measured_fraction_max 0.874
_diffrn_reflns_limit_h_max 12
_diffrn_reflns_limit_h_min -11
_diffrn_reflns_limit_k_max 19
_diffrn_reflns_limit_k_min -19
_diffrn_reflns_limit_l_max 20
_diffrn_reflns_limit_l_min -20
_diffrn_reflns_number 25088
_diffrn_reflns_point_group_measured_fraction_full 0.981
_diffrn_reflns_point_group_measured_fraction_max 0.874
_diffrn_reflns_theta_full 67.684
_diffrn_reflns_theta_max 84.388
_diffrn_reflns_theta_min 2.822
_diffrn_source 'Rotating-anode X-ray tube'
_diffrn_source_type 'PhotonJet R (Cu) X-ray Source'
_exptl_absorpt_coefficient_mu 0.554
_exptl_absorpt_correction_T_max 1.00000
_exptl_absorpt_correction_T_min 0.82315
_exptl_absorpt_correction_type multi-scan
_exptl_absorpt_process_details
;
CrysAlisPro 1.171.43.143a (Rigaku Oxford Diffraction, 2024)
Empirical absorption correction using spherical harmonics,
implemented in SCALE3 ABSPACK scaling algorithm.
;
_exptl_crystal_colour 'clear yellowish yellow'
_exptl_crystal_colour_lustre clear
_exptl_crystal_colour_modifier yellowish
_exptl_crystal_colour_primary yellow
_exptl_crystal_density_diffrn 1.207
_exptl_crystal_description block
_exptl_crystal_F_000 872
_exptl_crystal_size_max 0.3
_exptl_crystal_size_mid 0.2
_exptl_crystal_size_min 0.1
_refine_diff_density_max 0.554
_refine_diff_density_min -0.853
_refine_diff_density_rms 0.123
_refine_ls_extinction_method none
_refine_ls_goodness_of_fit_ref 1.758
_refine_ls_hydrogen_treatment constr
_refine_ls_matrix_type full
_refine_ls_number_parameters 620
_refine_ls_number_reflns 8818
_refine_ls_number_restraints 212
_refine_ls_restrained_S_all 1.754
_refine_ls_R_factor_all 0.2453
_refine_ls_R_factor_gt 0.1897
_refine_ls_shift/su_max 0.001
_refine_ls_shift/su_mean 0.000
_refine_ls_structure_factor_coef Fsqd
_refine_ls_weighting_details 'w=1/[\s^2^(Fo^2^)+(0.2000P)^2^] where P=(Fo^2^+2Fc^2^)/3'
_refine_ls_weighting_scheme calc
_refine_ls_wR_factor_gt 0.4790
_refine_ls_wR_factor_ref 0.5264
_reflns_Friedel_coverage 0.000
_reflns_number_gt 4770
_reflns_number_total 8818
_reflns_threshold_expression 'I > 2\s(I)'
_cod_data_source_file d5cc03678j2.cif
_cod_data_source_block 2_auto
_cod_depositor_comments 'Adding full bibliography for 7134851--7134861.cif.'
_cod_database_code 7134859
_shelx_shelxl_version_number 2018/3
_chemical_oxdiff_formula 'C H N'
_shelx_space_group_comment
;
The symmetry employed for this shelxl refinement is uniquely defined
by the following loop, which should always be used as a source of
symmetry information in preference to the above space-group names.
They are only intended as comments.
;
_shelx_estimated_absorpt_t_max 0.947
_shelx_estimated_absorpt_t_min 0.851
_reflns_odcompleteness_completeness 98.29
_reflns_odcompleteness_iscentric 1
_reflns_odcompleteness_theta 66.97
_olex2_refinement_description
;
1. Restrained distances
 O2-C5
 1.32 with sigma of 0.02
 O2-C6
 1.46 with sigma of 0.02
 O3-C5
 1.22 with sigma of 0.02
 C4-C5
 1.49 with sigma of 0.02
 C6-C7
 1.5 with sigma of 0.02
 O2-C4
 2.35 with sigma of 0.04
 O3-C4
 2.4 with sigma of 0.04
 O2-O3
 2.24 with sigma of 0.04
 O2-C7
 2.38 with sigma of 0.04
 C4-C5 \\sim C6-C7
 with sigma of 0.02
2. Restrained planarity
 O2, O3, C4, C5, C6, C7
 with sigma of 0.1
3. Uiso/Uaniso restraints and constraints
O2 \\sim O3 \\sim C4 \\sim C5 \\sim C6 \\sim C7: within 2A with sigma of 0.04
and sigma for terminal atoms of 0.08 within 2A
O2A \\sim O3A \\sim C4A \\sim C5A \\sim C6A \\sim C7A \\sim O2 \\sim O3 \\sim
C4 \\sim C5 \\sim C6 \\sim C7: within 2A with sigma of 0.01 and sigma for
terminal atoms of 0.02 within 2A
4. Rigid body (RIGU) restrains
 O2, O3, C4, C5, C6, C7
 with sigma for 1-2 distances of 0.004 and sigma for 1-3 distances of 0.004
5. Same fragment restrains
{O2A, O3A, C4A, C5A, C6A, C7A} sigma for 1-2: 0.02, 1-3: 0.02
as in
{O2, O3, C4, C5, C6, C7}
6. Others
 Sof(O2A)=Sof(O3A)=Sof(C4A)=Sof(H4AA)=Sof(H4AB)=Sof(H4AC)=Sof(C5A)=Sof(C6A)=
 Sof(H6AA)=Sof(H6AB)=Sof(C7A)=Sof(H7AA)=Sof(H7AB)=Sof(H7AC)=1-FVAR(1)
 Sof(O2)=Sof(O3)=Sof(C4)=Sof(H4A)=Sof(H4B)=Sof(H4C)=Sof(C5)=Sof(C6)=Sof(H6A)=
 Sof(H6B)=Sof(C7)=Sof(H7A)=Sof(H7B)=Sof(H7C)=FVAR(1)
 Fixed Y: C7A(0.79276)
7.a Riding coordinates:
 C7A(H7AA,H7AB,H7AC)
7.b Secondary CH2 refined with riding coordinates:
 C9(H9A,H9B), C10(H10A,H10B), C43(H43A,H43B), C44(H44A,H44B), C6A(H6AA,H6AB),
 C6(H6A,H6B)
7.c Aromatic/amide H refined with riding coordinates:
 C13(H13), C14(H14), C16(H16), C17(H17), C21(H21), C22(H22), C24(H24),
 C25(H25), C27(H27), C28(H28), C30(H30), C31(H31), C32(H32), C33(H33), C35(H35),
  C37(H37), C38(H38), C40(H40), C41(H41), C47(H47), C48(H48), C50(H50),
 C51(H51), C53(H53), C54(H54), C56(H56), C57(H57), C58(H58), C59(H59), C61(H61)
7.d Idealised Me refined as rotating group:
 C8(H8A,H8B,H8C), C11(H11A,H11B,H11C), C42(H42A,H42B,H42C), C45(H45A,H45B,
 H45C), C4A(H4AA,H4AB,H4AC), C4(H4A,H4B,H4C), C7(H7A,H7B,H7C)
;
_olex2_submission_special_instructions 'No special instructions were received'
_oxdiff_exptl_absorpt_empirical_details
;
Empirical correction (ABSPACK) includes:
- Absorption correction using spherical harmonics
- Frame scaling
;
_oxdiff_exptl_absorpt_empirical_full_max 2.190
_oxdiff_exptl_absorpt_empirical_full_min 0.380

loop_
_space_group_symop_operation_xyz
'x, y, z'
'-x, -y, -z'

loop_
_atom_site_label
_atom_site_type_symbol
_atom_site_fract_x
_atom_site_fract_y
_atom_site_fract_z
_atom_site_U_iso_or_equiv
_atom_site_adp_type
_atom_site_occupancy
_atom_site_site_symmetry_order
_atom_site_calc_flag
_atom_site_refinement_flags_posn
_atom_site_refinement_flags_adp
_atom_site_refinement_flags_occupancy
_atom_site_disorder_assembly
_atom_site_disorder_group
N1 N 1.3057(6) 0.3003(4) 0.9305(4) 0.0746(17) Uani 1 1 d . . . . .
N2 N 0.4749(6) 0.8613(4) 0.7789(5) 0.0738(18) Uani 1 1 d . . . . .
C8 C 1.3992(10) 0.1325(5) 0.9319(7) 0.085(2) Uani 1 1 d . . . . .
H8A H 1.449812 0.091673 0.896667 0.127 Uiso 1 1 calc R U . . .
H8B H 1.296340 0.137185 0.929973 0.127 Uiso 1 1 calc R U . . .
H8C H 1.441764 0.105779 0.990976 0.127 Uiso 1 1 calc R U . . .
C9 C 1.4138(7) 0.2288(5) 0.8981(6) 0.077(2) Uani 1 1 d . . . . .
H9A H 1.512464 0.227109 0.915194 0.092 Uiso 1 1 calc R U . . .
H9B H 1.401382 0.246841 0.834968 0.092 Uiso 1 1 calc R U . . .
C10 C 1.3530(8) 0.3278(5) 1.0025(5) 0.073(2) Uani 1 1 d . . . . .
H10A H 1.432971 0.274132 1.037165 0.088 Uiso 1 1 calc R U . . .
H10B H 1.271540 0.340866 1.039062 0.088 Uiso 1 1 calc R U . . .
C11 C 1.4034(9) 0.4127(6) 0.9769(6) 0.089(3) Uani 1 1 d . . . . .
H11A H 1.323256 0.467212 0.945430 0.133 Uiso 1 1 calc R U . . .
H11B H 1.483765 0.400663 0.940374 0.133 Uiso 1 1 calc R U . . .
H11C H 1.436267 0.425700 1.028069 0.133 Uiso 1 1 calc R U . . .
C12 C 1.1664(6) 0.3458(4) 0.8917(5) 0.0593(16) Uani 1 1 d . . . . .
C13 C 1.1200(8) 0.3224(5) 0.8215(5) 0.0676(18) Uani 1 1 d . . . . .
H13 H 1.186422 0.277547 0.798060 0.081 Uiso 1 1 calc R U . . .
C14 C 0.9782(6) 0.3639(4) 0.7854(5) 0.0616(16) Uani 1 1 d . . . . .
H14 H 0.950261 0.346612 0.737533 0.074 Uiso 1 1 calc R U . . .
C15 C 0.8753(7) 0.4298(4) 0.8170(5) 0.0609(16) Uani 1 1 d . . . . .
C16 C 0.9232(6) 0.4565(4) 0.8848(4) 0.0561(14) Uani 1 1 d . . . . .
H16 H 0.857462 0.503443 0.906429 0.067 Uiso 1 1 calc R U . . .
C17 C 1.0638(7) 0.4161(5) 0.9210(5) 0.0646(17) Uani 1 1 d . . . . .
H17 H 1.092655 0.436037 0.966896 0.078 Uiso 1 1 calc R U . . .
C18 C 0.7201(6) 0.4722(4) 0.7804(4) 0.0547(14) Uani 1 1 d . . . . .
C19 C 0.6440(7) 0.4199(4) 0.7580(5) 0.0583(15) Uani 1 1 d . . . . .
C20 C 0.6956(6) 0.3167(4) 0.7792(5) 0.0589(16) Uani 1 1 d . . . . .
C21 C 0.7628(6) 0.2621(4) 0.8591(5) 0.0582(15) Uani 1 1 d . . . . .
H21 H 0.776372 0.291561 0.901776 0.070 Uiso 1 1 calc R U . . .
C22 C 0.8092(6) 0.1664(4) 0.8761(5) 0.0584(15) Uani 1 1 d . . . . .
H22 H 0.852277 0.131003 0.931784 0.070 Uiso 1 1 calc R U . . .
C23 C 0.7977(6) 0.1167(4) 0.8170(4) 0.0558(15) Uani 1 1 d . . . . .
C24 C 0.7260(7) 0.1705(4) 0.7380(4) 0.0598(16) Uani 1 1 d . . . . .
H24 H 0.710284 0.140573 0.696266 0.072 Uiso 1 1 calc R U . . .
C25 C 0.6786(7) 0.2659(4) 0.7206(5) 0.0620(16) Uani 1 1 d . . . . .
H25 H 0.631129 0.300810 0.665840 0.074 Uiso 1 1 calc R U . . .
C26 C 0.8554(6) 0.0139(4) 0.8340(4) 0.0574(15) Uani 1 1 d . . . . .
C27 C 0.8608(8) -0.0443(5) 0.9169(5) 0.0657(17) Uani 1 1 d . . . . .
H27 H 0.824209 -0.016964 0.961893 0.079 Uiso 1 1 calc R U . . .
C28 C 0.9183(8) -0.1397(5) 0.9330(5) 0.0715(19) Uani 1 1 d . . . . .
H28 H 0.923359 -0.177389 0.989806 0.086 Uiso 1 1 calc R U . . .
C29 C 0.9717(7) -0.1855(5) 0.8672(5) 0.0662(18) Uani 1 1 d . . . . .
C30 C 1.0286(8) -0.2804(5) 0.8793(5) 0.072(2) Uani 1 1 d . . . . .
H30 H 1.038057 -0.320047 0.935639 0.086 Uiso 1 1 calc R U . . .
C31 C 1.0724(8) -0.3213(5) 0.8148(7) 0.080(2) Uani 1 1 d . . . . .
H31 H 1.105809 -0.388080 0.826925 0.096 Uiso 1 1 calc R U . . .
C32 C 1.0694(9) -0.2672(5) 0.7310(6) 0.0742(19) Uani 1 1 d . . . . .
H32 H 1.104301 -0.295720 0.686448 0.089 Uiso 1 1 calc R U . . .
C33 C 1.0141(8) -0.1718(5) 0.7162(6) 0.0734(19) Uani 1 1 d . . . . .
H33 H 1.009203 -0.133521 0.659658 0.088 Uiso 1 1 calc R U . . .
C34 C 0.9625(6) -0.1264(4) 0.7834(5) 0.0578(15) Uani 1 1 d . . . . .
C35 C 0.9084(6) -0.0308(4) 0.7699(5) 0.0607(16) Uani 1 1 d . . . . .
H35 H 0.906598 0.007741 0.713799 0.073 Uiso 1 1 calc R U . . .
C36 C 0.6534(7) 0.5739(4) 0.7746(4) 0.0577(15) Uani 1 1 d . . . . .
C37 C 0.7320(7) 0.6370(4) 0.7525(5) 0.0625(16) Uani 1 1 d . . . . .
H37 H 0.828133 0.614974 0.736851 0.075 Uiso 1 1 calc R U . . .
C38 C 0.6756(7) 0.7297(5) 0.7524(5) 0.0628(16) Uani 1 1 d . . . . .
H38 H 0.733836 0.769758 0.736367 0.075 Uiso 1 1 calc R U . . .
C39 C 0.5318(7) 0.7687(4) 0.7758(5) 0.0608(16) Uani 1 1 d . . . . .
C40 C 0.4511(7) 0.7064(5) 0.7966(5) 0.0630(16) Uani 1 1 d . . . . .
H40 H 0.354316 0.728507 0.811299 0.076 Uiso 1 1 calc R U . . .
C41 C 0.5099(7) 0.6136(4) 0.7961(4) 0.0574(15) Uani 1 1 d . . . . .
H41 H 0.451394 0.573618 0.811067 0.069 Uiso 1 1 calc R U . . .
C42 C 0.5757(11) 0.9642(7) 0.6686(8) 0.103(3) Uani 1 1 d . . . . .
H42A H 0.486355 1.015692 0.644716 0.155 Uiso 1 1 calc R U . . .
H42B H 0.589005 0.914866 0.638788 0.155 Uiso 1 1 calc R U . . .
H42C H 0.658395 0.988288 0.661321 0.155 Uiso 1 1 calc R U . . .
C43 C 0.5652(9) 0.9239(6) 0.7620(7) 0.085(2) Uani 1 1 d . . . . .
H43A H 0.663999 0.888134 0.789587 0.103 Uiso 1 1 calc R U . . .
H43B H 0.524458 0.976305 0.788481 0.103 Uiso 1 1 calc R U . . .
C44 C 0.3187(7) 0.9058(5) 0.7877(6) 0.073(2) Uani 1 1 d . . . . .
H44A H 0.261214 0.872986 0.764781 0.087 Uiso 1 1 calc R U . . .
H44B H 0.288071 0.972309 0.753163 0.087 Uiso 1 1 calc R U . . .
C45 C 0.2866(9) 0.9026(6) 0.8800(6) 0.085(2) Uani 1 1 d . . . . .
H45A H 0.184136 0.936738 0.882129 0.128 Uiso 1 1 calc R U . . .
H45B H 0.347057 0.932107 0.903942 0.128 Uiso 1 1 calc R U . . .
H45C H 0.308120 0.836893 0.913370 0.128 Uiso 1 1 calc R U . . .
C46 C 0.5051(7) 0.4658(4) 0.7019(4) 0.0590(15) Uani 1 1 d . . . . .
C47 C 0.3790(7) 0.4512(5) 0.7308(5) 0.0659(18) Uani 1 1 d . . . . .
H47 H 0.382286 0.409687 0.785579 0.079 Uiso 1 1 calc R U . . .
C48 C 0.2457(8) 0.4955(5) 0.6823(5) 0.0703(19) Uani 1 1 d . . . . .
H48 H 0.159536 0.487401 0.705892 0.084 Uiso 1 1 calc R U . . .
C49 C 0.2393(7) 0.5527(5) 0.5973(5) 0.0610(16) Uani 1 1 d . . . . .
C50 C 0.3637(9) 0.5647(6) 0.5702(5) 0.079(2) Uani 1 1 d . . . . .
H50 H 0.363367 0.603838 0.514597 0.095 Uiso 1 1 calc R U . . .
C51 C 0.4955(8) 0.5210(6) 0.6216(5) 0.075(2) Uani 1 1 d . . . . .
H51 H 0.581242 0.530765 0.598749 0.090 Uiso 1 1 calc R U . . .
C52 C 0.0934(9) 0.6001(5) 0.5468(5) 0.076(2) Uani 1 1 d . . . . .
C53 C -0.0219(10) 0.5681(7) 0.5648(7) 0.095(3) Uani 1 1 d . . . . .
H53 H -0.011401 0.514172 0.611129 0.114 Uiso 1 1 calc R U . . .
C54 C -0.1579(12) 0.6133(8) 0.5160(7) 0.106(3) Uani 1 1 d . . . . .
H54 H -0.238755 0.592913 0.533476 0.127 Uiso 1 1 calc R U . . .
C55 C -0.1737(11) 0.6864(7) 0.4435(7) 0.095(3) Uani 1 1 d . . . . .
C56 C -0.3104(16) 0.7319(10) 0.3903(9) 0.133(5) Uani 1 1 d . . . . .
H56 H -0.390723 0.709653 0.404060 0.160 Uiso 1 1 calc R U . . .
C57 C -0.3226(17) 0.8031(8) 0.3240(8) 0.131(5) Uani 1 1 d . . . . .
H57 H -0.413996 0.835619 0.292533 0.157 Uiso 1 1 calc R U . . .
C58 C -0.1956(17) 0.8335(8) 0.2973(8) 0.130(5) Uani 1 1 d . . . . .
H58 H -0.202484 0.880596 0.245477 0.156 Uiso 1 1 calc R U . . .
C59 C -0.0692(13) 0.7939(6) 0.3471(7) 0.104(3) Uani 1 1 d . . . . .
H59 H 0.011276 0.815772 0.332549 0.124 Uiso 1 1 calc R U . . .
C60 C -0.0582(13) 0.7193(6) 0.4214(6) 0.097(3) Uani 1 1 d . . . . .
C61 C 0.0797(9) 0.6738(5) 0.4736(5) 0.077(2) Uani 1 1 d . . . . .
H61 H 0.160722 0.694500 0.457467 0.093 Uiso 1 1 calc R U . . .
O2A O 0.207(3) 0.8817(17) 0.5139(17) 0.153(4) Uani 0.302(9) 1 d D U P A -2
O3A O 0.056(5) 1.005(2) 0.4248(18) 0.179(8) Uani 0.302(9) 1 d D U P A -2
C4A C 0.148(6) 1.015(3) 0.560(2) 0.152(7) Uani 0.302(9) 1 d D U P A -2
H4AA H 0.150146 0.980943 0.619437 0.228 Uiso 0.302(9) 1 calc R U P A -2
H4AB H 0.079478 1.079122 0.549302 0.228 Uiso 0.302(9) 1 calc R U P A -2
H4AC H 0.245374 1.019334 0.547196 0.228 Uiso 0.302(9) 1 calc R U P A -2
C5A C 0.102(3) 0.964(2) 0.5022(19) 0.149(5) Uani 0.302(9) 1 d D U P A -2
C6A C 0.349(3) 0.8919(16) 0.523(3) 0.146(5) Uani 0.302(9) 1 d D U P A -2
H6AA H 0.359105 0.915692 0.572949 0.175 Uiso 0.302(9) 1 calc R U P A -2
H6AB H 0.369217 0.934479 0.471021 0.175 Uiso 0.302(9) 1 calc R U P A -2
C7A C 0.446(3) 0.792760 0.5357(15) 0.104(6) Uani 0.302(9) 1 d D U P A -2
H7AA H 0.455967 0.776030 0.481217 0.156 Uiso 0.302(9) 1 d R U P A -2
H7AB H 0.413767 0.746050 0.577237 0.156 Uiso 0.302(9) 1 d R U P A -2
H7AC H 0.539077 0.793790 0.557027 0.156 Uiso 0.302(9) 1 d R U P A -2
O2 O 0.2746(14) 0.9188(8) 0.5739(6) 0.138(3) Uani 0.698(9) 1 d D U P A -1
O3 O 0.1575(18) 0.9510(10) 0.4495(7) 0.146(4) Uani 0.698(9) 1 d D U P A -1
C4 C 0.166(3) 1.0774(11) 0.5111(10) 0.140(5) Uani 0.698(9) 1 d D U P A -1
H4A H 0.068186 1.101641 0.528494 0.211 Uiso 0.698(9) 1 calc R U P A -1
H4B H 0.174613 1.116039 0.454517 0.211 Uiso 0.698(9) 1 calc R U P A -1
H4C H 0.237132 1.079705 0.552499 0.211 Uiso 0.698(9) 1 calc R U P A -1
C5 C 0.1941(19) 0.9782(10) 0.5080(8) 0.138(4) Uani 0.698(9) 1 d D U P A -1
C6 C 0.313(2) 0.8205(11) 0.5743(10) 0.145(4) Uani 0.698(9) 1 d D U P A -1
H6A H 0.372853 0.806802 0.527040 0.174 Uiso 0.698(9) 1 calc R U P A -1
H6B H 0.225847 0.800398 0.571436 0.174 Uiso 0.698(9) 1 calc R U P A -1
C7 C 0.398(3) 0.776(2) 0.6599(14) 0.242(11) Uani 0.698(9) 1 d D U P A -1
H7A H 0.419884 0.707095 0.673461 0.363 Uiso 0.698(9) 1 calc R U P A -1
H7B H 0.340626 0.799455 0.703816 0.363 Uiso 0.698(9) 1 calc R U P A -1
H7C H 0.488476 0.791149 0.658177 0.363 Uiso 0.698(9) 1 calc R U P A -1

loop_
_atom_site_aniso_label
_atom_site_aniso_U_11
_atom_site_aniso_U_22
_atom_site_aniso_U_33
_atom_site_aniso_U_23
_atom_site_aniso_U_13
_atom_site_aniso_U_12
N1 0.056(3) 0.070(3) 0.087(4) -0.003(3) -0.016(3) -0.019(3)
N2 0.056(3) 0.051(3) 0.117(5) -0.020(3) 0.001(3) -0.021(2)
C8 0.087(5) 0.059(4) 0.100(6) -0.008(4) -0.006(5) -0.022(4)
C9 0.051(3) 0.058(4) 0.107(6) -0.001(4) -0.010(4) -0.013(3)
C10 0.060(4) 0.067(4) 0.079(5) -0.005(4) -0.018(3) -0.012(3)
C11 0.079(5) 0.099(6) 0.088(6) -0.002(5) -0.024(4) -0.048(4)
C12 0.043(3) 0.050(3) 0.080(5) -0.010(3) 0.001(3) -0.014(2)
C13 0.063(4) 0.060(4) 0.085(5) -0.016(3) 0.000(3) -0.029(3)
C14 0.049(3) 0.058(3) 0.085(5) -0.029(3) 0.010(3) -0.020(3)
C15 0.054(3) 0.052(3) 0.077(4) -0.010(3) -0.007(3) -0.023(3)
C16 0.046(3) 0.055(3) 0.064(4) -0.012(3) -0.001(3) -0.014(2)
C17 0.058(3) 0.060(4) 0.075(4) -0.012(3) -0.014(3) -0.022(3)
C18 0.050(3) 0.053(3) 0.059(4) -0.011(3) 0.002(3) -0.017(2)
C19 0.052(3) 0.054(3) 0.067(4) -0.010(3) 0.000(3) -0.020(3)
C20 0.044(3) 0.059(3) 0.071(4) -0.009(3) -0.009(3) -0.020(2)
C21 0.051(3) 0.059(3) 0.067(4) -0.013(3) -0.005(3) -0.022(3)
C22 0.047(3) 0.055(3) 0.069(4) -0.010(3) -0.011(3) -0.015(2)
C23 0.047(3) 0.051(3) 0.065(4) -0.010(3) -0.003(3) -0.013(2)
C24 0.062(3) 0.051(3) 0.065(4) -0.016(3) -0.012(3) -0.016(3)
C25 0.058(3) 0.050(3) 0.069(4) -0.008(3) -0.017(3) -0.010(3)
C26 0.046(3) 0.055(3) 0.068(4) -0.010(3) -0.008(3) -0.017(2)
C27 0.070(4) 0.073(4) 0.062(4) -0.014(3) 0.009(3) -0.037(3)
C28 0.081(4) 0.074(4) 0.059(4) 0.000(3) -0.005(3) -0.038(4)
C29 0.055(3) 0.064(4) 0.078(5) -0.005(3) -0.006(3) -0.028(3)
C30 0.070(4) 0.066(4) 0.076(5) 0.000(4) -0.011(4) -0.031(3)
C31 0.067(4) 0.056(4) 0.117(7) -0.021(4) -0.002(4) -0.020(3)
C32 0.081(5) 0.063(4) 0.086(5) -0.026(4) 0.007(4) -0.029(3)
C33 0.071(4) 0.069(4) 0.082(5) -0.017(4) 0.001(4) -0.026(3)
C34 0.050(3) 0.054(3) 0.072(4) -0.020(3) 0.002(3) -0.016(2)
C35 0.050(3) 0.052(3) 0.080(5) -0.012(3) -0.005(3) -0.021(2)
C36 0.054(3) 0.056(3) 0.060(4) -0.008(3) -0.009(3) -0.018(3)
C37 0.055(3) 0.055(3) 0.071(4) -0.006(3) -0.009(3) -0.018(3)
C38 0.051(3) 0.066(4) 0.072(4) -0.010(3) 0.004(3) -0.025(3)
C39 0.057(3) 0.049(3) 0.071(4) -0.009(3) -0.011(3) -0.014(3)
C40 0.058(3) 0.058(3) 0.074(4) -0.014(3) -0.002(3) -0.023(3)
C41 0.053(3) 0.058(3) 0.067(4) -0.019(3) -0.001(3) -0.024(3)
C42 0.095(6) 0.089(6) 0.123(8) 0.002(5) -0.006(6) -0.050(5)
C43 0.067(4) 0.070(4) 0.120(7) -0.018(5) -0.006(4) -0.029(3)
C44 0.053(3) 0.055(3) 0.105(6) -0.014(4) -0.003(4) -0.015(3)
C45 0.074(5) 0.086(5) 0.104(7) -0.030(5) -0.006(4) -0.033(4)
C46 0.064(4) 0.047(3) 0.061(4) -0.006(3) -0.010(3) -0.016(3)
C47 0.054(3) 0.056(3) 0.080(5) -0.004(3) -0.013(3) -0.017(3)
C48 0.060(4) 0.064(4) 0.086(5) -0.013(4) -0.008(3) -0.023(3)
C49 0.055(3) 0.056(3) 0.069(4) -0.019(3) -0.004(3) -0.012(3)
C50 0.085(5) 0.085(5) 0.059(4) -0.002(4) -0.010(4) -0.030(4)
C51 0.057(4) 0.104(6) 0.061(4) -0.016(4) 0.004(3) -0.029(4)
C52 0.095(5) 0.067(4) 0.065(4) -0.023(4) -0.008(4) -0.021(4)
C53 0.076(5) 0.111(6) 0.095(6) -0.012(5) -0.029(5) -0.040(5)
C54 0.110(7) 0.131(8) 0.088(7) -0.016(6) -0.009(6) -0.062(6)
C55 0.098(6) 0.090(6) 0.095(7) -0.024(5) -0.019(5) -0.027(5)
C56 0.148(10) 0.149(10) 0.111(9) -0.004(8) -0.048(8) -0.084(9)
C57 0.167(12) 0.096(7) 0.112(9) -0.007(6) -0.072(9) -0.032(7)
C58 0.191(13) 0.089(6) 0.106(8) 0.001(6) -0.064(9) -0.058(8)
C59 0.133(8) 0.075(5) 0.099(7) -0.012(5) -0.031(6) -0.037(5)
C60 0.134(8) 0.072(5) 0.082(6) -0.001(4) -0.035(6) -0.045(5)
C61 0.083(5) 0.058(4) 0.081(5) -0.011(4) -0.022(4) -0.014(3)
O2A 0.229(9) 0.170(7) 0.075(5) -0.012(6) -0.008(6) -0.101(8)
O3A 0.245(14) 0.193(13) 0.098(11) -0.021(11) -0.001(12) -0.082(12)
C4A 0.231(13) 0.165(12) 0.073(10) -0.006(10) 0.002(11) -0.102(11)
C5A 0.227(10) 0.168(8) 0.072(6) -0.015(7) -0.010(7) -0.103(8)
C6A 0.225(10) 0.164(8) 0.070(6) -0.015(6) -0.008(7) -0.106(8)
C7A 0.197(15) 0.128(12) 0.041(9) -0.013(9) 0.013(10) -0.136(11)
O2 0.220(9) 0.162(7) 0.065(4) -0.018(5) -0.014(5) -0.114(7)
O3 0.221(11) 0.175(9) 0.069(6) -0.023(6) -0.034(6) -0.108(8)
C4 0.224(14) 0.162(9) 0.072(8) -0.035(7) -0.003(9) -0.110(10)
C5 0.221(9) 0.161(7) 0.065(5) -0.022(5) -0.019(6) -0.112(7)
C6 0.225(10) 0.159(7) 0.078(6) -0.014(6) -0.008(6) -0.114(8)
C7 0.29(2) 0.236(17) 0.142(13) 0.026(14) -0.038(14) -0.060(17)

loop_
_atom_type_symbol
_atom_type_description
_atom_type_scat_dispersion_real
_atom_type_scat_dispersion_imag
_atom_type_scat_source
C C 0.0181 0.0091 'International Tables Vol C Tables 4.2.6.8 and 6.1.1.4'
H H 0.0000 0.0000 'International Tables Vol C Tables 4.2.6.8 and 6.1.1.4'
N N 0.0311 0.0180 'International Tables Vol C Tables 4.2.6.8 and 6.1.1.4'
O O 0.0492 0.0322 'International Tables Vol C Tables 4.2.6.8 and 6.1.1.4'

loop_
_geom_angle_atom_site_label_1
_geom_angle_atom_site_label_2
_geom_angle_atom_site_label_3
_geom_angle
_geom_angle_site_symmetry_1
_geom_angle_site_symmetry_3
_geom_angle_publ_flag
C10 N1 C9 117.7(6) . . ?
C12 N1 C9 122.5(7) . . ?
C12 N1 C10 119.6(6) . . ?
C39 N2 C43 120.1(6) . . ?
C39 N2 C44 122.7(5) . . ?
C43 N2 C44 116.7(6) . . ?
H8A C8 H8B 109.5 . . ?
H8A C8 H8C 109.5 . . ?
H8B C8 H8C 109.5 . . ?
C9 C8 H8A 109.5 . . ?
C9 C8 H8B 109.5 . . ?
C9 C8 H8C 109.5 . . ?
N1 C9 C8 111.8(7) . . ?
N1 C9 H9A 109.2 . . ?
N1 C9 H9B 109.2 . . ?
C8 C9 H9A 109.2 . . ?
C8 C9 H9B 109.2 . . ?
H9A C9 H9B 107.9 . . ?
N1 C10 H10A 108.8 . . ?
N1 C10 H10B 108.8 . . ?
N1 C10 C11 114.0(7) . . ?
H10A C10 H10B 107.6 . . ?
C11 C10 H10A 108.8 . . ?
C11 C10 H10B 108.8 . . ?
C10 C11 H11A 109.5 . . ?
C10 C11 H11B 109.5 . . ?
C10 C11 H11C 109.5 . . ?
H11A C11 H11B 109.5 . . ?
H11A C11 H11C 109.5 . . ?
H11B C11 H11C 109.5 . . ?
N1 C12 C13 120.7(6) . . ?
N1 C12 C17 122.8(7) . . ?
C13 C12 C17 116.6(6) . . ?
C12 C13 H13 119.5 . . ?
C14 C13 C12 120.9(7) . . ?
C14 C13 H13 119.5 . . ?
C13 C14 H14 118.8 . . ?
C13 C14 C15 122.4(7) . . ?
C15 C14 H14 118.8 . . ?
C14 C15 C16 116.8(6) . . ?
C14 C15 C18 122.7(6) . . ?
C16 C15 C18 120.5(6) . . ?
C15 C16 H16 119.4 . . ?
C17 C16 C15 121.3(6) . . ?
C17 C16 H16 119.4 . . ?
C12 C17 H17 119.0 . . ?
C16 C17 C12 121.9(7) . . ?
C16 C17 H17 119.0 . . ?
C19 C18 C15 122.2(5) . . ?
C19 C18 C36 122.3(5) . . ?
C36 C18 C15 115.4(5) . . ?
C18 C19 C20 123.7(6) . . ?
C18 C19 C46 121.2(5) . . ?
C20 C19 C46 114.9(5) . . ?
C21 C20 C19 121.8(6) . . ?
C21 C20 C25 115.7(6) . . ?
C25 C20 C19 122.6(6) . . ?
C20 C21 H21 120.1 . . ?
C22 C21 C20 119.8(6) . . ?
C22 C21 H21 120.1 . . ?
C21 C22 H22 117.8 . . ?
C21 C22 C23 124.3(6) . . ?
C23 C22 H22 117.8 . . ?
C22 C23 C26 124.1(6) . . ?
C24 C23 C22 116.2(5) . . ?
C24 C23 C26 119.7(6) . . ?
C23 C24 H24 120.1 . . ?
C25 C24 C23 119.9(6) . . ?
C25 C24 H24 120.1 . . ?
C20 C25 H25 118.0 . . ?
C24 C25 C20 124.0(6) . . ?
C24 C25 H25 118.0 . . ?
C27 C26 C23 120.4(7) . . ?
C35 C26 C23 122.4(6) . . ?
C35 C26 C27 117.2(6) . . ?
C26 C27 H27 119.9 . . ?
C28 C27 C26 120.3(7) . . ?
C28 C27 H27 119.9 . . ?
C27 C28 H28 118.7 . . ?
C27 C28 C29 122.5(7) . . ?
C29 C28 H28 118.7 . . ?
C30 C29 C28 125.1(7) . . ?
C30 C29 C34 118.1(8) . . ?
C34 C29 C28 116.8(6) . . ?
C29 C30 H30 118.3 . . ?
C31 C30 C29 123.4(8) . . ?
C31 C30 H30 118.3 . . ?
C30 C31 H31 119.3 . . ?
C30 C31 C32 121.5(7) . . ?
C32 C31 H31 119.3 . . ?
C31 C32 H32 121.5 . . ?
C33 C32 C31 117.0(8) . . ?
C33 C32 H32 121.5 . . ?
C32 C33 H33 118.7 . . ?
C32 C33 C34 122.6(8) . . ?
C34 C33 H33 118.7 . . ?
C29 C34 C33 117.4(6) . . ?
C35 C34 C29 119.2(7) . . ?
C35 C34 C33 123.4(7) . . ?
C26 C35 H35 118.1 . . ?
C34 C35 C26 123.9(7) . . ?
C34 C35 H35 118.1 . . ?
C37 C36 C18 121.6(6) . . ?
C37 C36 C41 114.8(6) . . ?
C41 C36 C18 123.5(6) . . ?
C36 C37 H37 118.8 . . ?
C38 C37 C36 122.4(6) . . ?
C38 C37 H37 118.8 . . ?
C37 C38 H38 118.8 . . ?
C37 C38 C39 122.4(6) . . ?
C39 C38 H38 118.8 . . ?
N2 C39 C38 123.1(6) . . ?
N2 C39 C40 121.1(6) . . ?
C40 C39 C38 115.7(6) . . ?
C39 C40 H40 119.6 . . ?
C41 C40 C39 120.9(6) . . ?
C41 C40 H40 119.6 . . ?
C36 C41 H41 118.1 . . ?
C40 C41 C36 123.8(6) . . ?
C40 C41 H41 118.1 . . ?
H42A C42 H42B 109.5 . . ?
H42A C42 H42C 109.5 . . ?
H42B C42 H42C 109.5 . . ?
C43 C42 H42A 109.5 . . ?
C43 C42 H42B 109.5 . . ?
C43 C42 H42C 109.5 . . ?
N2 C43 C42 113.5(8) . . ?
N2 C43 H43A 108.9 . . ?
N2 C43 H43B 108.9 . . ?
C42 C43 H43A 108.9 . . ?
C42 C43 H43B 108.9 . . ?
H43A C43 H43B 107.7 . . ?
N2 C44 H44A 109.1 . . ?
N2 C44 H44B 109.1 . . ?
N2 C44 C45 112.5(7) . . ?
H44A C44 H44B 107.8 . . ?
C45 C44 H44A 109.1 . . ?
C45 C44 H44B 109.1 . . ?
C44 C45 H45A 109.5 . . ?
C44 C45 H45B 109.5 . . ?
C44 C45 H45C 109.5 . . ?
H45A C45 H45B 109.5 . . ?
H45A C45 H45C 109.5 . . ?
H45B C45 H45C 109.5 . . ?
C47 C46 C19 120.2(6) . . ?
C51 C46 C19 123.6(6) . . ?
C51 C46 C47 116.2(6) . . ?
C46 C47 H47 118.9 . . ?
C46 C47 C48 122.3(7) . . ?
C48 C47 H47 118.9 . . ?
C47 C48 H48 120.0 . . ?
C47 C48 C49 120.0(7) . . ?
C49 C48 H48 120.0 . . ?
C48 C49 C52 118.7(7) . . ?
C50 C49 C48 116.5(6) . . ?
C50 C49 C52 124.7(7) . . ?
C49 C50 H50 119.0 . . ?
C49 C50 C51 121.9(7) . . ?
C51 C50 H50 119.0 . . ?
C46 C51 C50 122.9(7) . . ?
C46 C51 H51 118.6 . . ?
C50 C51 H51 118.6 . . ?
C53 C52 C49 122.7(7) . . ?
C53 C52 C61 118.0(8) . . ?
C61 C52 C49 118.9(8) . . ?
C52 C53 H53 119.1 . . ?
C52 C53 C54 121.8(9) . . ?
C54 C53 H53 119.1 . . ?
C53 C54 H54 119.6 . . ?
C55 C54 C53 120.8(10) . . ?
C55 C54 H54 119.6 . . ?
C54 C55 C56 122.1(11) . . ?
C54 C55 C60 119.2(8) . . ?
C60 C55 C56 118.6(10) . . ?
C55 C56 H56 119.9 . . ?
C57 C56 C55 120.3(13) . . ?
C57 C56 H56 119.9 . . ?
C56 C57 H57 119.7 . . ?
C56 C57 C58 120.6(11) . . ?
C58 C57 H57 119.7 . . ?
C57 C58 H58 120.2 . . ?
C59 C58 C57 119.7(11) . . ?
C59 C58 H58 120.2 . . ?
C58 C59 H59 120.4 . . ?
C58 C59 C60 119.3(12) . . ?
C60 C59 H59 120.4 . . ?
C55 C60 C59 121.2(9) . . ?
C55 C60 C61 119.2(8) . . ?
C59 C60 C61 119.5(10) . . ?
C52 C61 C60 120.6(8) . . ?
C52 C61 H61 119.7 . . ?
C60 C61 H61 119.7 . . ?
C5A O2A C6A 111.3(17) . . ?
H4AA C4A H4AB 109.5 . . ?
H4AA C4A H4AC 109.5 . . ?
H4AB C4A H4AC 109.5 . . ?
C5A C4A H4AA 109.5 . . ?
C5A C4A H4AB 109.5 . . ?
C5A C4A H4AC 109.5 . . ?
O2A C5A C4A 106.3(18) . . ?
O3A C5A O2A 114(2) . . ?
O3A C5A C4A 121(2) . . ?
O2A C6A H6AA 111.5 . . ?
O2A C6A H6AB 111.5 . . ?
O2A C6A C7A 101.6(19) . . ?
H6AA C6A H6AB 109.3 . . ?
C7A C6A H6AA 111.5 . . ?
C7A C6A H6AB 111.5 . . ?
C6A C7A H7AA 110.7 . . ?
C6A C7A H7AB 113.9 . . ?
C6A C7A H7AC 103.7 . . ?
H7AA C7A H7AB 109.5 . . ?
H7AA C7A H7AC 109.5 . . ?
H7AB C7A H7AC 109.5 . . ?
C5 O2 C6 115.7(11) . . ?
H4A C4 H4B 109.5 . . ?
H4A C4 H4C 109.5 . . ?
H4B C4 H4C 109.5 . . ?
C5 C4 H4A 109.5 . . ?
C5 C4 H4B 109.5 . . ?
C5 C4 H4C 109.5 . . ?
O2 C5 C4 112.0(11) . . ?
O3 C5 O2 120.6(14) . . ?
O3 C5 C4 127.2(13) . . ?
O2 C6 H6A 111.8 . . ?
O2 C6 H6B 111.8 . . ?
O2 C6 C7 99.7(14) . . ?
H6A C6 H6B 109.5 . . ?
C7 C6 H6A 111.8 . . ?
C7 C6 H6B 111.8 . . ?
C6 C7 H7A 109.5 . . ?
C6 C7 H7B 109.5 . . ?
C6 C7 H7C 109.5 . . ?
H7A C7 H7B 109.5 . . ?
H7A C7 H7C 109.5 . . ?
H7B C7 H7C 109.5 . . ?

loop_
_geom_bond_atom_site_label_1
_geom_bond_atom_site_label_2
_geom_bond_distance
_geom_bond_site_symmetry_2
_geom_bond_publ_flag
N1 C9 1.479(11) . ?
N1 C10 1.462(11) . ?
N1 C12 1.387(8) . ?
N2 C39 1.383(9) . ?
N2 C43 1.471(9) . ?
N2 C44 1.487(9) . ?
C8 H8A 0.9800 . ?
C8 H8B 0.9800 . ?
C8 H8C 0.9800 . ?
C8 C9 1.500(10) . ?
C9 H9A 0.9900 . ?
C9 H9B 0.9900 . ?
C10 H10A 0.9900 . ?
C10 H10B 0.9900 . ?
C10 C11 1.502(11) . ?
C11 H11A 0.9800 . ?
C11 H11B 0.9800 . ?
C11 H11C 0.9800 . ?
C12 C13 1.395(11) . ?
C12 C17 1.415(10) . ?
C13 H13 0.9500 . ?
C13 C14 1.389(9) . ?
C14 H14 0.9500 . ?
C14 C15 1.393(10) . ?
C15 C16 1.399(10) . ?
C15 C18 1.504(9) . ?
C16 H16 0.9500 . ?
C16 C17 1.379(9) . ?
C17 H17 0.9500 . ?
C18 C19 1.361(9) . ?
C18 C36 1.484(9) . ?
C19 C20 1.467(9) . ?
C19 C46 1.500(9) . ?
C20 C21 1.391(9) . ?
C20 C25 1.419(10) . ?
C21 H21 0.9500 . ?
C21 C22 1.363(9) . ?
C22 H22 0.9500 . ?
C22 C23 1.397(10) . ?
C23 C24 1.390(9) . ?
C23 C26 1.467(9) . ?
C24 H24 0.9500 . ?
C24 C25 1.356(9) . ?
C25 H25 0.9500 . ?
C26 C27 1.407(10) . ?
C26 C35 1.405(10) . ?
C27 H27 0.9500 . ?
C27 C28 1.363(10) . ?
C28 H28 0.9500 . ?
C28 C29 1.439(12) . ?
C29 C30 1.362(10) . ?
C29 C34 1.419(10) . ?
C30 H30 0.9500 . ?
C30 C31 1.360(13) . ?
C31 H31 0.9500 . ?
C31 C32 1.400(12) . ?
C32 H32 0.9500 . ?
C32 C33 1.363(10) . ?
C33 H33 0.9500 . ?
C33 C34 1.453(11) . ?
C34 C35 1.368(9) . ?
C35 H35 0.9500 . ?
C36 C37 1.393(9) . ?
C36 C41 1.425(9) . ?
C37 H37 0.9500 . ?
C37 C38 1.369(10) . ?
C38 H38 0.9500 . ?
C38 C39 1.435(10) . ?
C39 C40 1.396(9) . ?
C40 H40 0.9500 . ?
C40 C41 1.375(9) . ?
C41 H41 0.9500 . ?
C42 H42A 0.9800 . ?
C42 H42B 0.9800 . ?
C42 H42C 0.9800 . ?
C42 C43 1.503(14) . ?
C43 H43A 0.9900 . ?
C43 H43B 0.9900 . ?
C44 H44A 0.9900 . ?
C44 H44B 0.9900 . ?
C44 C45 1.523(13) . ?
C45 H45A 0.9800 . ?
C45 H45B 0.9800 . ?
C45 H45C 0.9800 . ?
C46 C47 1.374(10) . ?
C46 C51 1.351(10) . ?
C47 H47 0.9500 . ?
C47 C48 1.399(10) . ?
C48 H48 0.9500 . ?
C48 C49 1.427(11) . ?
C49 C50 1.336(11) . ?
C49 C52 1.513(10) . ?
C50 H50 0.9500 . ?
C50 C51 1.409(11) . ?
C51 H51 0.9500 . ?
C52 C53 1.360(13) . ?
C52 C61 1.396(12) . ?
C53 H53 0.9500 . ?
C53 C54 1.423(13) . ?
C54 H54 0.9500 . ?
C54 C55 1.380(14) . ?
C55 C56 1.460(15) . ?
C55 C60 1.380(15) . ?
C56 H56 0.9500 . ?
C56 C57 1.305(17) . ?
C57 H57 0.9500 . ?
C57 C58 1.48(2) . ?
C58 H58 0.9500 . ?
C58 C59 1.354(16) . ?
C59 H59 0.9500 . ?
C59 C60 1.418(14) . ?
C60 C61 1.462(12) . ?
C61 H61 0.9500 . ?
O2A C5A 1.34(2) . ?
O2A C6A 1.45(2) . ?
O3A C5A 1.27(2) . ?
C4A H4AA 0.9800 . ?
C4A H4AB 0.9800 . ?
C4A H4AC 0.9800 . ?
C4A C5A 1.51(2) . ?
C6A H6AA 0.9900 . ?
C6A H6AB 0.9900 . ?
C6A C7A 1.49(2) . ?
C7A H7AA 0.9800 . ?
C7A H7AB 0.9799 . ?
C7A H7AC 0.9800 . ?
O2 C5 1.291(13) . ?
O2 C6 1.449(15) . ?
O3 C5 1.226(13) . ?
C4 H4A 0.9800 . ?
C4 H4B 0.9800 . ?
C4 H4C 0.9800 . ?
C4 C5 1.488(13) . ?
C6 H6A 0.9900 . ?
C6 H6B 0.9900 . ?
C6 C7 1.505(14) . ?
C7 H7A 0.9800 . ?
C7 H7B 0.9800 . ?
C7 H7C 0.9800 . ?

loop_
_geom_torsion_atom_site_label_1
_geom_torsion_atom_site_label_2
_geom_torsion_atom_site_label_3
_geom_torsion_atom_site_label_4
_geom_torsion
_geom_torsion_site_symmetry_1
_geom_torsion_site_symmetry_2
_geom_torsion_site_symmetry_3
_geom_torsion_site_symmetry_4
_geom_torsion_publ_flag
N1 C12 C13 C14 176.2(6) . . . . ?
N1 C12 C17 C16 -175.9(6) . . . . ?
N2 C39 C40 C41 -177.8(7) . . . . ?
C9 N1 C10 C11 93.3(8) . . . . ?
C9 N1 C12 C13 3.0(10) . . . . ?
C9 N1 C12 C17 -178.2(6) . . . . ?
C10 N1 C9 C8 99.3(8) . . . . ?
C10 N1 C12 C13 178.4(6) . . . . ?
C10 N1 C12 C17 -2.8(10) . . . . ?
C12 N1 C9 C8 -85.2(9) . . . . ?
C12 N1 C10 C11 -82.4(9) . . . . ?
C12 C13 C14 C15 -0.3(10) . . . . ?
C13 C12 C17 C16 2.9(10) . . . . ?
C13 C14 C15 C16 3.1(10) . . . . ?
C13 C14 C15 C18 -177.6(6) . . . . ?
C14 C15 C16 C17 -2.9(10) . . . . ?
C14 C15 C18 C19 42.1(10) . . . . ?
C14 C15 C18 C36 -140.9(7) . . . . ?
C15 C16 C17 C12 -0.1(10) . . . . ?
C15 C18 C19 C20 10.1(11) . . . . ?
C15 C18 C19 C46 -164.2(6) . . . . ?
C15 C18 C36 C37 37.9(9) . . . . ?
C15 C18 C36 C41 -137.8(7) . . . . ?
C16 C15 C18 C19 -138.7(7) . . . . ?
C16 C15 C18 C36 38.3(9) . . . . ?
C17 C12 C13 C14 -2.7(10) . . . . ?
C18 C15 C16 C17 177.9(6) . . . . ?
C18 C19 C20 C21 42.2(10) . . . . ?
C18 C19 C20 C25 -138.8(7) . . . . ?
C18 C19 C46 C47 -121.0(8) . . . . ?
C18 C19 C46 C51 60.3(10) . . . . ?
C18 C36 C37 C38 -175.4(6) . . . . ?
C18 C36 C41 C40 175.3(6) . . . . ?
C19 C18 C36 C37 -145.1(7) . . . . ?
C19 C18 C36 C41 39.2(10) . . . . ?
C19 C20 C21 C22 -180.0(6) . . . . ?
C19 C20 C25 C24 179.5(7) . . . . ?
C19 C46 C47 C48 177.3(6) . . . . ?
C19 C46 C51 C50 -179.0(7) . . . . ?
C20 C19 C46 C47 64.3(9) . . . . ?
C20 C19 C46 C51 -114.4(8) . . . . ?
C20 C21 C22 C23 1.7(10) . . . . ?
C21 C20 C25 C24 -1.4(10) . . . . ?
C21 C22 C23 C24 -3.9(10) . . . . ?
C21 C22 C23 C26 176.3(6) . . . . ?
C22 C23 C24 C25 3.3(10) . . . . ?
C22 C23 C26 C27 31.9(9) . . . . ?
C22 C23 C26 C35 -147.5(6) . . . . ?
C23 C24 C25 C20 -0.8(11) . . . . ?
C23 C26 C27 C28 -178.1(6) . . . . ?
C23 C26 C35 C34 -179.8(6) . . . . ?
C24 C23 C26 C27 -147.9(6) . . . . ?
C24 C23 C26 C35 32.7(9) . . . . ?
C25 C20 C21 C22 1.0(9) . . . . ?
C26 C23 C24 C25 -176.9(6) . . . . ?
C26 C27 C28 C29 -1.8(10) . . . . ?
C27 C26 C35 C34 0.8(9) . . . . ?
C27 C28 C29 C30 -179.1(7) . . . . ?
C27 C28 C29 C34 0.2(10) . . . . ?
C28 C29 C30 C31 177.2(7) . . . . ?
C28 C29 C34 C33 -179.2(6) . . . . ?
C28 C29 C34 C35 1.9(9) . . . . ?
C29 C30 C31 C32 3.7(12) . . . . ?
C29 C34 C35 C26 -2.4(9) . . . . ?
C30 C29 C34 C33 0.2(9) . . . . ?
C30 C29 C34 C35 -178.7(6) . . . . ?
C30 C31 C32 C33 -3.0(11) . . . . ?
C31 C32 C33 C34 1.1(11) . . . . ?
C32 C33 C34 C29 0.2(10) . . . . ?
C32 C33 C34 C35 179.1(7) . . . . ?
C33 C34 C35 C26 178.7(6) . . . . ?
C34 C29 C30 C31 -2.2(10) . . . . ?
C35 C26 C27 C28 1.3(9) . . . . ?
C36 C18 C19 C20 -166.7(7) . . . . ?
C36 C18 C19 C46 19.0(11) . . . . ?
C36 C37 C38 C39 0.5(11) . . . . ?
C37 C36 C41 C40 -0.7(10) . . . . ?
C37 C38 C39 N2 177.7(7) . . . . ?
C37 C38 C39 C40 -1.5(10) . . . . ?
C38 C39 C40 C41 1.4(10) . . . . ?
C39 N2 C43 C42 80.9(10) . . . . ?
C39 N2 C44 C45 95.5(9) . . . . ?
C39 C40 C41 C36 -0.4(11) . . . . ?
C41 C36 C37 C38 0.6(10) . . . . ?
C43 N2 C39 C38 -3.2(12) . . . . ?
C43 N2 C39 C40 176.0(7) . . . . ?
C43 N2 C44 C45 -92.3(9) . . . . ?
C44 N2 C39 C38 168.7(7) . . . . ?
C44 N2 C39 C40 -12.1(12) . . . . ?
C44 N2 C43 C42 -91.4(10) . . . . ?
C46 C19 C20 C21 -143.2(6) . . . . ?
C46 C19 C20 C25 35.8(9) . . . . ?
C46 C47 C48 C49 4.6(11) . . . . ?
C47 C46 C51 C50 2.2(12) . . . . ?
C47 C48 C49 C50 -3.4(11) . . . . ?
C47 C48 C49 C52 -179.6(6) . . . . ?
C48 C49 C50 C51 1.8(12) . . . . ?
C48 C49 C52 C53 -22.6(11) . . . . ?
C48 C49 C52 C61 164.0(7) . . . . ?
C49 C50 C51 C46 -1.3(13) . . . . ?
C49 C52 C53 C54 -179.5(9) . . . . ?
C49 C52 C61 C60 177.9(7) . . . . ?
C50 C49 C52 C53 161.5(9) . . . . ?
C50 C49 C52 C61 -11.8(11) . . . . ?
C51 C46 C47 C48 -3.9(11) . . . . ?
C52 C49 C50 C51 177.8(7) . . . . ?
C52 C53 C54 C55 6.0(17) . . . . ?
C53 C52 C61 C60 4.3(13) . . . . ?
C53 C54 C55 C56 177.7(11) . . . . ?
C53 C54 C55 C60 -3.9(17) . . . . ?
C54 C55 C56 C57 177.5(13) . . . . ?
C54 C55 C60 C59 179.6(11) . . . . ?
C54 C55 C60 C61 2.2(15) . . . . ?
C55 C56 C57 C58 5(2) . . . . ?
C55 C60 C61 C52 -2.4(14) . . . . ?
C56 C55 C60 C59 -2.0(17) . . . . ?
C56 C55 C60 C61 -179.4(10) . . . . ?
C56 C57 C58 C59 -7(2) . . . . ?
C57 C58 C59 C60 4.1(18) . . . . ?
C58 C59 C60 C55 0.2(17) . . . . ?
C58 C59 C60 C61 177.6(10) . . . . ?
C59 C60 C61 C52 -179.9(9) . . . . ?
C60 C55 C56 C57 -1(2) . . . . ?
C61 C52 C53 C54 -6.1(14) . . . . ?
C5A O2A C6A C7A 180(2) . . . . ?
C6A O2A C5A O3A 98(4) . . . . ?
C6A O2A C5A C4A -39(4) . . . . ?
C5 O2 C6 C7 -177.6(12) . . . . ?
C6 O2 C5 O3 -2(2) . . . . ?
C6 O2 C5 C4 -177.4(11) . . . . ?
